data_8107010
loop_
_publ_author_name
'Ovchinnikov, Alexander'
'H\"ohn, Peter'

_publ_section_title
;
 Crystal structure of pentacalcium tetranitridovanadate(V) mononitride
 based on a powder diffraction study, Ca5[VN4]N
;
_journal_issue 3
_journal_name_full 'Zeitschrift f\"ur Kristallographie - New Crystal Structures'
_journal_page_first 797
_journal_page_last 798
_journal_paper_doi 10.1515/ncrs-2015-0272
_journal_volume 231
_journal_year 2016
_chemical_absolute_configuration .
_chemical_formula_sum 'Ca5 N5 V'
_chemical_formula_weight 321.4
_chemical_name_systematic 'pentacalcium tetranitridovanadate(V) mononitride'
_space_group_IT_number 57
_space_group_name_Hall '-P 2c 2b'
_space_group_name_H-M_alt 'P b c m'
_symmetry_cell_setting orthorhombic
_symmetry_Int_Tables_number 57
_symmetry_space_group_name_Hall '-P 2c 2b'
_symmetry_space_group_name_H-M 'P b c m'
_cell_angle_alpha 90
_cell_angle_beta 90
_cell_angle_gamma 90
_cell_formula_units_Z 4
_cell_length_a 6.0371(3)
_cell_length_b 16.6146(7)
_cell_length_c 6.7815(3)
_cell_measurement_reflns_used 334
_cell_measurement_temperature 295
_cell_measurement_theta_max 100.3
_cell_measurement_theta_min 8.0
_cell_volume 680.21(5)
_computing_molecular_graphics 'Diamond 3.2i [7]'
_computing_publication_material 'Jana2006 [6]'
_computing_structure_refinement 'Jana2006 [6]'
_diffrn_ambient_temperature 295
_diffrn_detector 'imaging plate'
_diffrn_detector_type 'Huber Guinier G670'
_diffrn_measurement_device_type 'Huber Guinier G670'
_diffrn_radiation_monochromator 'Ge 111'
_diffrn_radiation_type 'Cu K\a~1~'
_diffrn_radiation_wavelength 1.54056
_diffrn_source 'sealed X-ray tube'
_diffrn_source_current 30
_diffrn_source_size '8mm x 0.4mm fine focus'
_diffrn_source_target Cu
_diffrn_source_type 'Bruker K760'
_diffrn_source_voltage 40
_exptl_absorpt_coefficient_mu 45.005
_exptl_crystal_density_diffrn 3.1382
_exptl_crystal_F_000 632
_pd_calib_2theta_offset 0.0
_pd_char_colour yellow
_pd_instr_location
;
Lab B2.2.14, Guinier-test
;
_pd_meas_2theta_range_inc 0.005
_pd_meas_2theta_range_max 100.3
_pd_meas_2theta_range_min 8
_pd_meas_info_author_name SH
_pd_meas_number_of_points 18461
_pd_meas_scan_method fixed
_pd_meas_step_count_time 5400
_pd_proc_2theta_range_inc 0.005
_pd_proc_2theta_range_max 100.3
_pd_proc_2theta_range_min 8
_pd_proc_ls_background_function '26 Legendre polynoms'
_pd_proc_ls_pref_orient_corr none
_pd_proc_ls_profile_function Pseudo-Voigt
_pd_proc_ls_prof_R_factor 0.0100
_pd_proc_ls_prof_wR_expected 0.0143
_pd_proc_ls_prof_wR_factor 0.0129
_refine_diff_density_max 0.47
_refine_diff_density_min -0.42
_refine_ls_goodness_of_fit_all 0.90
_refine_ls_number_constraints 1
_refine_ls_number_parameters 61
_refine_ls_number_restraints 0
_refine_ls_R_factor_all 0.0348
_refine_ls_R_factor_gt 0.0335
_refine_ls_shift/su_max 0.0391
_refine_ls_shift/su_mean 0.0101
_refine_ls_weighting_scheme sigma
_refine_ls_wR_factor_all 0.0379
_refine_ls_wR_factor_gt 0.0378
_cod_data_source_file suppl_ncrs-2015-0272_suppl.cif
_cod_data_source_block I
_cod_original_sg_symbol_Hall '-P -2xb;-2ybc;-2zc'
_cod_original_formula_sum 'Ca5 N5 V1'
_cod_database_code 8107010

loop_
_space_group_symop_id
_space_group_symop_operation_xyz
1 x,y,z
2 -x,-y,z+1/2
3 -x,y+1/2,-z+1/2
4 x,-y+1/2,-z
5 -x,-y,-z
6 x,y,-z+1/2
7 x,-y+1/2,z+1/2
8 -x,y+1/2,z

loop_
_symmetry_equiv_pos_site_id
_symmetry_equiv_pos_as_xyz
1 x,y,z
2 -x,-y,z+1/2
3 -x,y+1/2,-z+1/2
4 x,-y+1/2,-z
5 -x,-y,-z
6 x,y,-z+1/2
7 x,-y+1/2,z+1/2
8 -x,y+1/2,z

loop_
_atom_site_label
_atom_site_type_symbol
_atom_site_fract_x
_atom_site_fract_y
_atom_site_fract_z
_atom_site_adp_type
_atom_site_U_iso_or_equiv
_atom_site_site_symmetry_multiplicity
_atom_site_occupancy
_atom_site_calc_flag
_atom_site_refinement_flags
_atom_site_disorder_assembly
_atom_site_disorder_group
Ca1 Ca 0.2914(9) 0.5750(3) 0.5101(11) Uiso 0.0178(19) 8 1 d . . .
Ca2 Ca 0.1900(15) 0.4176(6) 0.25 Uiso 0.018(3) 4 1 d . . .
Ca3 Ca 0.5143(14) 0.2625(5) 0.25 Uiso 0.009(3) 4 1 d . . .
Ca4 Ca 0.0447(12) 0.25 0 Uiso 0.017(3) 4 1 d . . .
V1 V 0.2872(11) 0.0937(4) 0.25 Uiso 0.011(2) 4 1 d . . .
N1 N 0.367(3) 0.1529(11) 0.030(3) Uiso 0.007(3) 8 1 d . . .
N2 N 0.000(4) 0.0503(13) 0.25 Uiso 0.007(3) 4 1 d . . .
N3 N 0.488(5) 0.0045(18) 0.25 Uiso 0.007(3) 4 1 d . . .
N4 N 0.138(4) 0.8288(17) 0.25 Uiso 0.007(3) 4 1 d . . .

loop_
_atom_type_symbol
_atom_type_scat_dispersion_real
_atom_type_scat_dispersion_imag
_atom_type_scat_source
Ca 0.3662 1.2918 'International Tables Vol C tables 4.2.6.8 and 6.1.1.1'
N 0.0329 0.0188 'International Tables Vol C tables 4.2.6.8 and 6.1.1.1'
V 0.0766 2.1092 'International Tables Vol C tables 4.2.6.8 and 6.1.1.1'

loop_
_geom_angle_atom_site_label_1
_geom_angle_atom_site_label_2
_geom_angle_atom_site_label_3
_geom_angle_site_symmetry_1
_geom_angle_site_symmetry_2
_geom_angle_site_symmetry_3
_geom_angle
N1 Ca1 N2 3_655 . 3_555 126.5(7)
N1 Ca1 N2 3_655 . 4_556 150.5(6)
N1 Ca1 N4 3_655 . 4_566 92.7(8)
N1 Ca1 V1 3_655 . 3_655 36.4(5)
N1 Ca1 N3 3_655 . 3_655 73.8(8)
N1 Ca1 N3 3_655 . 4_556 87.1(9)
N2 Ca1 N2 3_555 . 4_556 82.3(5)
N2 Ca1 N4 3_555 . 4_566 107.8(7)
N2 Ca1 V1 3_555 . 3_655 101.0(5)
N2 Ca1 N3 3_555 . 3_655 78.6(7)
N2 Ca1 N3 3_555 . 4_556 136.6(9)
N2 Ca1 N4 4_556 . 4_566 83.1(7)
N2 Ca1 V1 4_556 . 3_655 144.0(5)
N2 Ca1 N3 4_556 . 3_655 110.5(8)
N2 Ca1 N3 4_556 . 4_556 64.4(8)
N4 Ca1 V1 4_566 . 3_655 128.1(6)
N4 Ca1 N3 4_566 . 3_655 166.0(9)
N4 Ca1 N3 4_566 . 4_556 95.4(7)
V1 Ca1 N3 3_655 . 3_655 38.0(7)
V1 Ca1 N3 3_655 . 4_556 92.0(6)
N3 Ca1 N3 3_655 . 4_556 87.6(7)
Ca1 N1 N1 3_645 . 6_555 96.4(7)
Ca1 N1 N2 3_645 . . 110.9(7)
Ca1 N1 Ca2 3_645 . 4_555 91.6(7)
Ca1 N1 V1 3_645 . . 91.6(7)
Ca1 N1 N3 3_645 . . 53.9(6)
Ca1 N1 Ca3 3_645 . . 98.7(6)
Ca1 N1 Ca3 3_645 . 4_555 85.0(6)
Ca1 N1 Ca4 3_645 . . 166.6(9)
N1 N1 N2 6_555 . . 61.9(5)
N1 N1 Ca2 6_555 . 4_555 140.2(8)
N1 N1 V1 6_555 . . 36.3(5)
N1 N1 N3 6_555 . . 59.9(6)
N1 N1 Ca3 6_555 . . 53.7(5)
N1 N1 Ca3 6_555 . 4_555 138.8(8)
N1 N1 Ca4 6_555 . . 94.6(7)
N2 N1 Ca2 . . 4_555 78.8(5)
N2 N1 V1 . . . 32.1(5)
N2 N1 N3 . . . 59.3(8)
N2 N1 Ca3 . . . 111.0(7)
N2 N1 Ca3 . . 4_555 154.2(8)
N2 N1 Ca4 . . . 81.1(6)
Ca2 N1 V1 4_555 . . 104.8(8)
Ca2 N1 N3 4_555 . . 95.7(7)
Ca2 N1 Ca3 4_555 . . 161.8(9)
Ca2 N1 Ca3 4_555 . 4_555 80.6(6)
Ca2 N1 Ca4 4_555 . . 84.7(6)
V1 N1 N3 . . . 38.6(6)
V1 N1 Ca3 . . . 90.0(8)
V1 N1 Ca3 . . 4_555 173.7(10)
V1 N1 Ca4 . . . 101.8(8)
N3 N1 Ca3 . . . 102.5(8)
N3 N1 Ca3 . . 4_555 138.8(8)
N3 N1 Ca4 . . . 139.2(9)
Ca3 N1 Ca3 . . 4_555 85.3(6)
Ca3 N1 Ca4 . . . 81.9(6)
Ca3 N1 Ca4 4_555 . . 81.7(6)
Ca1 N2 Ca1 3_545 . 4_556 148.3(8)
Ca1 N2 Ca1 3_545 . 7_554 97.7(3)
Ca1 N2 Ca1 3_545 . 8_545 88.6(8)
Ca1 N2 N1 3_545 . . 94.1(5)
Ca1 N2 N1 3_545 . 6_555 136.7(8)
Ca1 N2 Ca2 3_545 . 3_545 79.8(6)
Ca1 N2 V1 3_545 . . 125.5(6)
Ca1 N2 N3 3_545 . 1_455 50.4(5)
Ca1 N2 N3 3_545 . . 135.7(4)
Ca1 N2 Ca1 4_556 . 7_554 61.7(5)
Ca1 N2 Ca1 4_556 . 8_545 97.7(3)
Ca1 N2 N1 4_556 . . 102.0(8)
Ca1 N2 N1 4_556 . 6_555 74.0(5)
Ca1 N2 Ca2 4_556 . 3_545 71.0(5)
Ca1 N2 V1 4_556 . . 75.0(7)
Ca1 N2 N3 4_556 . 1_455 112.4(7)
Ca1 N2 N3 4_556 . . 45.5(5)
Ca1 N2 Ca1 7_554 . 8_545 148.3(8)
Ca1 N2 N1 7_554 . . 74.0(5)
Ca1 N2 N1 7_554 . 6_555 102.0(8)
Ca1 N2 Ca2 7_554 . 3_545 71.0(5)
Ca1 N2 V1 7_554 . . 75.0(7)
Ca1 N2 N3 7_554 . 1_455 112.4(7)
Ca1 N2 N3 7_554 . . 45.5(5)
Ca1 N2 N1 8_545 . . 136.7(8)
Ca1 N2 N1 8_545 . 6_555 94.1(5)
Ca1 N2 Ca2 8_545 . 3_545 79.8(6)
Ca1 N2 V1 8_545 . . 125.5(6)
Ca1 N2 N3 8_545 . 1_455 50.4(5)
Ca1 N2 N3 8_545 . . 135.7(4)
N1 N2 N1 . . 6_555 56.1(6)
N1 N2 Ca2 . . 3_545 143.2(7)
N1 N2 V1 . . . 31.5(4)
N1 N2 N3 . . 1_455 143.8(7)
N1 N2 N3 . . . 57.2(7)
N1 N2 Ca2 6_555 . 3_545 143.2(7)
N1 N2 V1 6_555 . . 31.5(4)
N1 N2 N3 6_555 . 1_455 143.8(7)
N1 N2 N3 6_555 . . 57.2(7)
Ca2 N2 V1 3_545 . . 140.1(12)
Ca2 N2 N3 3_545 . 1_455 48.7(7)
Ca2 N2 N3 3_545 . . 103.0(9)
V1 N2 N3 . . 1_455 171.2(12)
V1 N2 N3 . . . 37.1(8)
N3 N2 N3 1_455 . . 151.7(11)
Ca1 N4 Ca1 4_566 . 7_564 82.8(9)
Ca1 N4 Ca2 4_566 . 3_555 85.0(8)
Ca1 N4 Ca3 4_566 . 3_655 88.3(7)
Ca1 N4 Ca4 4_566 . 2_565 93.44(19)
Ca1 N4 Ca4 4_566 . 5_565 171.8(12)
Ca1 N4 Ca2 7_564 . 3_555 85.0(8)
Ca1 N4 Ca3 7_564 . 3_655 88.3(7)
Ca1 N4 Ca4 7_564 . 2_565 171.8(12)
Ca1 N4 Ca4 7_564 . 5_565 93.44(19)
Ca2 N4 Ca3 3_555 . 3_655 171.1(13)
Ca2 N4 Ca4 3_555 . 2_565 87.5(7)
Ca2 N4 Ca4 3_555 . 5_565 87.5(7)
Ca3 N4 Ca4 3_655 . 2_565 98.8(9)
Ca3 N4 Ca4 3_655 . 5_565 98.8(9)
Ca4 N4 Ca4 2_565 . 5_565 89.4(9)
N1 Ca2 N1 4_555 . 7_555 100.4(7)
N1 Ca2 N2 4_555 . 3_555 128.2(5)
N1 Ca2 N4 4_555 . 3_545 93.7(6)
N1 Ca2 N3 4_555 . 3_655 86.3(6)
N1 Ca2 N2 7_555 . 3_555 128.2(5)
N1 Ca2 N4 7_555 . 3_545 93.7(6)
N1 Ca2 N3 7_555 . 3_655 86.3(6)
N2 Ca2 N4 3_555 . 3_545 99.1(9)
N2 Ca2 N3 3_555 . 3_655 80.9(9)
N4 Ca2 N3 3_545 . 3_655 180.0(5)
Ca1 V1 Ca1 3_645 . 8_645 69.1(2)
Ca1 V1 N1 3_645 . . 52.0(5)
Ca1 V1 N1 3_645 . 6_555 107.3(6)
Ca1 V1 N2 3_645 . . 135.8(5)
Ca1 V1 N3 3_645 . . 53.5(7)
Ca1 V1 Ca3 3_645 . . 74.4(2)
Ca1 V1 N1 8_645 . . 107.3(6)
Ca1 V1 N1 8_645 . 6_555 52.0(5)
Ca1 V1 N2 8_645 . . 135.8(5)
Ca1 V1 N3 8_645 . . 53.5(7)
Ca1 V1 Ca3 8_645 . . 74.4(2)
N1 V1 N1 . . 6_555 107.4(9)
N1 V1 N2 . . . 116.4(6)
N1 V1 N3 . . . 104.3(8)
N1 V1 Ca3 . . . 53.7(6)
N1 V1 N2 6_555 . . 116.4(6)
N1 V1 N3 6_555 . . 104.3(8)
N1 V1 Ca3 6_555 . . 53.7(6)
N2 V1 N3 . . . 106.7(12)
N2 V1 Ca3 . . . 138.6(8)
N3 V1 Ca3 . . . 114.7(10)
Ca1 N3 Ca1 3_645 . 4_556 174.6(14)
Ca1 N3 Ca1 3_645 . 7_554 92.4(2)
Ca1 N3 Ca1 3_645 . 8_645 89.7(10)
Ca1 N3 N1 3_645 . . 52.3(6)
Ca1 N3 N1 3_645 . 6_555 95.5(10)
Ca1 N3 N2 3_645 . . 113.5(9)
Ca1 N3 N2 3_645 . 1_655 51.0(6)
Ca1 N3 Ca2 3_645 . 3_645 81.5(8)
Ca1 N3 V1 3_645 . . 88.5(10)
Ca1 N3 Ca1 4_556 . 7_554 85.0(10)
Ca1 N3 Ca1 4_556 . 8_645 92.4(2)
Ca1 N3 N1 4_556 . . 132.2(12)
Ca1 N3 N1 4_556 . 6_555 89.7(7)
Ca1 N3 N2 4_556 . . 70.1(8)
Ca1 N3 N2 4_556 . 1_655 127.6(8)
Ca1 N3 Ca2 4_556 . 3_645 94.0(9)
Ca1 N3 V1 4_556 . . 96.5(10)
Ca1 N3 Ca1 7_554 . 8_645 174.6(14)
Ca1 N3 N1 7_554 . . 89.7(7)
Ca1 N3 N1 7_554 . 6_555 132.2(12)
Ca1 N3 N2 7_554 . . 70.1(8)
Ca1 N3 N2 7_554 . 1_655 127.6(8)
Ca1 N3 Ca2 7_554 . 3_645 94.0(9)
Ca1 N3 V1 7_554 . . 96.5(10)
Ca1 N3 N1 8_645 . . 95.5(10)
Ca1 N3 N1 8_645 . 6_555 52.3(6)
Ca1 N3 N2 8_645 . . 113.5(9)
Ca1 N3 N2 8_645 . 1_655 51.0(6)
Ca1 N3 Ca2 8_645 . 3_645 81.5(8)
Ca1 N3 V1 8_645 . . 88.5(10)
N1 N3 N1 . . 6_555 60.2(8)
N1 N3 N2 . . . 63.5(7)
N1 N3 N2 . . 1_655 92.3(9)
N1 N3 Ca2 . . 3_645 133.8(10)
N1 N3 V1 . . . 37.1(6)
N1 N3 N2 6_555 . . 63.5(7)
N1 N3 N2 6_555 . 1_655 92.3(9)
N1 N3 Ca2 6_555 . 3_645 133.8(10)
N1 N3 V1 6_555 . . 37.1(6)
N2 N3 N2 . . 1_655 151.7(12)
N2 N3 Ca2 . . 3_645 157.9(14)
N2 N3 V1 . . . 36.2(7)
N2 N3 Ca2 1_655 . 3_645 50.4(7)
N2 N3 V1 1_655 . . 115.4(13)
Ca2 N3 V1 3_645 . . 165.9(16)
N1 Ca3 N1 . . 4_555 80.3(6)
N1 Ca3 N1 . . 6_555 72.6(7)
N1 Ca3 N1 . . 7_555 136.4(6)
N1 Ca3 N4 . . 3_645 130.5(6)
N1 Ca3 V1 . . . 36.3(5)
N1 Ca3 N1 4_555 . 6_555 136.4(6)
N1 Ca3 N1 4_555 . 7_555 97.6(7)
N1 Ca3 N4 4_555 . 3_645 93.1(6)
N1 Ca3 V1 4_555 . . 110.2(5)
N1 Ca3 N1 6_555 . 7_555 80.3(6)
N1 Ca3 N4 6_555 . 3_645 130.5(6)
N1 Ca3 V1 6_555 . . 36.3(5)
N1 Ca3 N4 7_555 . 3_645 93.1(6)
N1 Ca3 V1 7_555 . . 110.2(5)
N4 Ca3 V1 3_645 . . 143.8(7)
N1 Ca4 N1 . . 4_555 79.8(6)
N1 Ca4 N4 . . 2_564 93.6(7)
N1 Ca4 N4 . . 3_545 129.8(6)
N1 Ca4 N4 4_555 . 2_564 129.8(6)
N1 Ca4 N4 4_555 . 3_545 93.6(7)
N4 Ca4 N4 2_564 . 3_545 125.4(8)

loop_
_geom_bond_atom_site_label_1
_geom_bond_atom_site_label_2
_geom_bond_site_symmetry_1
_geom_bond_site_symmetry_2
_geom_bond_distance
Ca1 N1 . 3_655 2.451(17)
Ca1 N2 . 3_555 2.525(19)
Ca1 N2 . 4_556 3.17(2)
Ca1 N4 . 4_566 2.46(2)
Ca1 V1 . 3_655 3.111(8)
Ca1 N3 . 3_655 2.50(2)
Ca1 N3 . 4_556 2.41(2)
N1 N1 . 6_555 2.98(3)
N1 N2 . . 3.17(3)
N1 Ca2 . 4_555 2.47(2)
N1 V1 . . 1.85(2)
N1 N3 . . 2.97(3)
N1 Ca3 . . 2.52(2)
N1 Ca3 . 4_555 2.53(2)
N1 Ca4 . . 2.535(17)
N2 Ca2 . 3_545 2.49(2)
N2 V1 . . 1.88(3)
N2 N3 . 1_455 3.18(4)
N2 N3 . . 3.04(4)
N4 Ca2 . 3_555 2.47(3)
N4 Ca3 . 3_655 2.37(3)
N4 Ca4 . 2_565 2.411(19)
N4 Ca4 . 5_565 2.411(19)
Ca2 N3 . 3_655 2.42(3)
V1 N3 . . 1.91(3)
V1 Ca3 . . 3.122(11)
